data_2311581
loop_
_publ_author_name
'Sangeetha, Ramalingam'
'Balasubramani, Kasthuri'
'Thanigaimani, Kaliyaperumal'
'Jose Kavitha, Savaridasson'

_publ_section_title
;
 Crystal structure and Hirshfeld surface analysis of
 2,4-di-amino-6-phenyl-1,3,5-triazin-1-ium 4-methyl-benzene-sulfonate.
;
_journal_coeditor_code JJ2200
_journal_issue 'Pt 8'
_journal_name_full 'Acta crystallographica. Section E, Crystallographic communications'
_journal_page_first 1159
_journal_page_last 1162
_journal_paper_doi 10.1107/S2056989018010368
_journal_volume 74
_journal_year 2018
_chemical_formula_iupac 'C9 H10 N5 +, C7 H7 O3 S -'
_chemical_formula_moiety 'C9 H10 N5 +, C7 H7 O3 S -'
_chemical_formula_sum 'C16 H17 N5 O3 S'
_chemical_formula_weight 359.41
_chemical_name_systematic
;
2,4-Diamino-6-phenyl-1,3,5-triazin-1-ium 4-methylbenzenesulfonate
;
_space_group_IT_number 14
_space_group_name_Hall '-P 2ybc'
_space_group_name_H-M_alt 'P 1 21/c 1'
_symmetry_cell_setting monoclinic
_symmetry_space_group_name_Hall '-P 2ybc'
_symmetry_space_group_name_H-M 'P 1 21/c 1'
_atom_sites_solution_hydrogens geom
_atom_sites_solution_primary direct
_atom_sites_solution_secondary difmap
_cell_angle_alpha 90
_cell_angle_beta 97.468(2)
_cell_angle_gamma 90
_cell_formula_units_Z 4
_cell_length_a 11.0060(6)
_cell_length_b 20.7269(11)
_cell_length_c 7.6213(4)
_cell_measurement_reflns_used 6410
_cell_measurement_temperature 296
_cell_measurement_theta_max 56.439
_cell_measurement_theta_min 5.739
_cell_volume 1723.83(16)
_computing_cell_refinement
;
APEX2 and SAINT (Bruker, 2004)
;
_computing_data_collection
;
APEX2 (Bruker, 2004)
;
_computing_data_reduction
;
SAINT and XPREP (Bruker, 2004)
;
_computing_molecular_graphics
;
PLATON (Spek, 2009)
;
_computing_publication_material
;
SHELXL97 (Sheldrick, 2008)
;
_computing_structure_refinement
;
SHELXL97 (Sheldrick, 2008)
;
_computing_structure_solution
;
SHELXS97 (Sheldrick, 2008)
;
_diffrn_ambient_temperature 296
_diffrn_detector_area_resol_mean 18.4
_diffrn_measured_fraction_theta_full 0.995
_diffrn_measured_fraction_theta_max 0.995
_diffrn_measurement_device_type 'Bruker Kappa APEXII CCD'
_diffrn_measurement_method '\w and \f scan'
_diffrn_radiation_monochromator graphite
_diffrn_radiation_source 'fine-focus sealed tube'
_diffrn_radiation_type MoK\a
_diffrn_radiation_wavelength 0.71073
_diffrn_reflns_av_R_equivalents 0.0332
_diffrn_reflns_limit_h_max 14
_diffrn_reflns_limit_h_min -14
_diffrn_reflns_limit_k_max 24
_diffrn_reflns_limit_k_min -27
_diffrn_reflns_limit_l_max 10
_diffrn_reflns_limit_l_min -9
_diffrn_reflns_number 20842
_diffrn_reflns_reduction_process
;
;
_diffrn_reflns_theta_full 28.31
_diffrn_reflns_theta_max 28.31
_diffrn_reflns_theta_min 2.71
_exptl_absorpt_coefficient_mu 0.214
_exptl_absorpt_correction_T_max 0.939
_exptl_absorpt_correction_T_min 0.929
_exptl_absorpt_correction_type multi-scan
_exptl_absorpt_process_details
;
(SADABS; Bruker, 2004)
;
_exptl_crystal_colour colourless
_exptl_crystal_density_diffrn 1.385
_exptl_crystal_density_meas 1.381
_exptl_crystal_density_method 'Not Measured'
_exptl_crystal_description block
_exptl_crystal_F_000 752
_exptl_crystal_size_max 0.350
_exptl_crystal_size_mid 0.350
_exptl_crystal_size_min 0.300
_refine_diff_density_max 0.486
_refine_diff_density_min -0.431
_refine_ls_extinction_method none
_refine_ls_goodness_of_fit_ref 1.014
_refine_ls_hydrogen_treatment constr
_refine_ls_matrix_type full
_refine_ls_number_parameters 227
_refine_ls_number_reflns 4277
_refine_ls_number_restraints 0
_refine_ls_restrained_S_all 1.014
_refine_ls_R_factor_all 0.0661
_refine_ls_R_factor_gt 0.0487
_refine_ls_shift/su_max 0.004
_refine_ls_shift/su_mean 0.000
_refine_ls_structure_factor_coef Fsqd
_refine_ls_weighting_details 'w=1/[\s^2^(Fo^2^)+(0.0845P)^2^+0.7378P] where P=(Fo^2^+2Fc^2^)/3'
_refine_ls_weighting_scheme calc
_refine_ls_wR_factor_gt 0.1360
_refine_ls_wR_factor_ref 0.1510
_reflns_number_gt 3325
_reflns_number_total 4273
_reflns_threshold_expression I>2\s(I)
_cod_data_source_file jj2200sup1.cif
_cod_data_source_block I
_cod_original_sg_symbol_H-M 'P 21/c'
_cod_database_code 2311581

loop_
_symmetry_equiv_pos_site_id
_symmetry_equiv_pos_as_xyz
1 x,y,z
2 -x,1/2+y,1/2-z
3 -x,-y,-z
4 x,1/2-y,1/2+z

loop_
_atom_site_aniso_label
_atom_site_aniso_U_11
_atom_site_aniso_U_22
_atom_site_aniso_U_33
_atom_site_aniso_U_12
_atom_site_aniso_U_13
_atom_site_aniso_U_23
S1 0.0234(2) 0.0389(3) 0.0409(3) -0.0040(2) 0.0079(2) -0.0090(2)
N1 0.0236(7) 0.0420(9) 0.0334(8) 0.0026(6) 0.0021(6) -0.0055(6)
N2 0.0245(8) 0.0586(11) 0.0406(9) -0.0045(7) 0.0039(7) -0.0133(8)
N3 0.0253(7) 0.0397(9) 0.0335(8) -0.0046(6) 0.0041(6) -0.0066(6)
N4 0.0271(8) 0.0616(12) 0.0476(10) -0.0097(7) 0.0107(7) -0.0249(8)
N5 0.0222(7) 0.0370(8) 0.0325(8) -0.0047(6) 0.0035(6) -0.0067(6)
O1 0.0344(8) 0.0381(8) 0.0674(10) 0.0022(6) 0.0108(7) 0.0063(7)
O2 0.0286(7) 0.0702(11) 0.0558(10) -0.0100(7) 0.0157(7) -0.0144(8)
O3 0.0491(9) 0.0605(10) 0.0462(9) -0.0117(8) 0.0070(7) -0.0225(8)
C8 0.0267(9) 0.0337(9) 0.0341(9) -0.0044(7) 0.0062(7) -0.0047(7)
C9 0.0248(8) 0.0346(9) 0.0321(9) 0.0003(7) 0.0013(7) -0.0009(7)
C10 0.0254(8) 0.0310(8) 0.0316(9) 0.0018(6) 0.0018(7) -0.0023(7)
C11 0.0289(9) 0.0420(10) 0.0331(9) 0.0006(8) 0.0032(7) -0.0071(8)
C12 0.0373(13) 0.125(3) 0.078(2) 0.0236(15) -0.0105(13) -0.062(2)
C13 0.0559(18) 0.187(4) 0.107(3) 0.037(2) -0.0091(17) -0.106(3)
C14 0.0574(16) 0.104(2) 0.0551(16) 0.0007(15) -0.0010(12) -0.0444(16)
C15 0.0394(13) 0.115(2) 0.0445(13) -0.0081(14) -0.0015(10) -0.0290(15)
C16 0.0315(11) 0.0896(19) 0.0411(12) 0.0025(11) 0.0040(9) -0.0221(12)
C1 0.127(3) 0.0380(13) 0.082(2) -0.0115(15) 0.036(2) -0.0056(13)
C2 0.0741(17) 0.0371(11) 0.0458(12) -0.0021(11) 0.0234(12) -0.0037(9)
C3 0.0452(12) 0.0456(12) 0.0647(15) -0.0135(10) 0.0078(11) -0.0042(11)
C4 0.0290(9) 0.0396(11) 0.0525(12) -0.0024(8) 0.0014(8) 0.0017(9)
C5 0.0291(9) 0.0363(9) 0.0302(9) 0.0009(7) 0.0046(7) -0.0066(7)
C6 0.0739(17) 0.0424(12) 0.0526(14) 0.0203(12) 0.0120(12) 0.0052(10)
C7 0.0408(12) 0.0542(13) 0.0454(12) 0.0129(10) -0.0057(9) -0.0053(10)

loop_
_atom_site_type_symbol
_atom_site_label
_atom_site_fract_x
_atom_site_fract_y
_atom_site_fract_z
_atom_site_U_iso_or_equiv
_atom_site_thermal_displace_type
_atom_site_calc_flag
_atom_site_refinement_flags
_atom_site_occupancy
S S1 0.34811(4) 0.91624(2) 0.65382(7) 0.0341(2) Uani d . 1.000
N N1 0.90645(14) 0.92499(8) 0.5823(2) 0.0331(5) Uani d . 1.000
N N2 1.04787(14) 0.97433(9) 0.7826(2) 0.0413(5) Uani d . 1.000
N N3 0.85035(14) 0.97568(8) 0.8454(2) 0.0328(5) Uani d . 1.000
N N4 0.64605(15) 0.97966(9) 0.8776(2) 0.0449(6) Uani d . 1.000
N N5 0.70324(13) 0.92814(7) 0.6349(2) 0.0306(4) Uani d . 1.000
O O1 0.24577(13) 0.95410(7) 0.5729(2) 0.0463(5) Uani d . 1.000
O O2 0.45015(13) 0.91551(8) 0.5499(2) 0.0506(5) Uani d . 1.000
O O3 0.38962(15) 0.93469(8) 0.8365(2) 0.0519(5) Uani d . 1.000
C C8 0.73449(16) 0.96182(9) 0.7882(2) 0.0313(5) Uani d . 1.000
C C9 0.93250(16) 0.95848(9) 0.7378(2) 0.0307(5) Uani d . 1.000
C C10 0.79160(16) 0.91143(8) 0.5351(2) 0.0295(5) Uani d . 1.000
C C11 0.75537(17) 0.87572(10) 0.3686(3) 0.0347(5) Uani d . 1.000
C C12 0.8406(2) 0.83807(18) 0.3023(4) 0.0817(13) Uani d . 1.000
C C13 0.8094(3) 0.8038(2) 0.1478(5) 0.1184(18) Uani d . 1.000
C C14 0.6952(3) 0.80698(17) 0.0582(4) 0.0729(10) Uani d . 1.000
C C15 0.6098(2) 0.84433(17) 0.1229(3) 0.0669(9) Uani d . 1.000
C C16 0.6392(2) 0.87874(14) 0.2786(3) 0.0541(8) Uani d . 1.000
C C1 0.1803(4) 0.63794(13) 0.6294(4) 0.0804(13) Uani d . 1.000
C C2 0.2180(3) 0.70767(11) 0.6442(3) 0.0510(8) Uani d . 1.000
C C3 0.1408(2) 0.75664(11) 0.5771(3) 0.0518(8) Uani d . 1.000
C C4 0.17777(18) 0.82075(10) 0.5852(3) 0.0407(6) Uani d . 1.000
C C5 0.29530(17) 0.83591(9) 0.6579(2) 0.0318(5) Uani d . 1.000
C C6 0.3336(3) 0.72421(12) 0.7230(3) 0.0560(8) Uani d . 1.000
C C7 0.3737(2) 0.78743(11) 0.7282(3) 0.0478(7) Uani d . 1.000
H H2N4 0.66290 1.00070 0.97500 0.0540 Uiso c R 1.000
H H1N4 0.57120 0.97030 0.83880 0.0540 Uiso c R 1.000
H H2N2 1.06960 0.99530 0.87890 0.0500 Uiso c R 1.000
H H1N2 1.10170 0.96380 0.71550 0.0500 Uiso c R 1.000
H H1N5 0.62810 0.91760 0.60200 0.0370 Uiso c R 1.000
H H12 0.91980 0.83550 0.36160 0.0980 Uiso c R 1.000
H H13 0.86800 0.77810 0.10440 0.1420 Uiso c R 1.000
H H14 0.67540 0.78390 -0.04630 0.0870 Uiso c R 1.000
H H15 0.53090 0.84680 0.06220 0.0800 Uiso c R 1.000
H H16 0.58000 0.90400 0.32220 0.0650 Uiso c R 1.000
H H1A 0.21910 0.61750 0.53820 0.1200 Uiso c R 1.000
H H1B 0.09300 0.63520 0.60040 0.1200 Uiso c R 1.000
H H1C 0.20480 0.61660 0.74020 0.1200 Uiso c R 1.000
H H3 0.06200 0.74650 0.52500 0.0620 Uiso c R 1.000
H H4 0.12350 0.85320 0.54190 0.0490 Uiso c R 1.000
H H6 0.38570 0.69210 0.77390 0.0670 Uiso c R 1.000
H H7 0.45300 0.79740 0.77850 0.0570 Uiso c R 1.000

loop_
_atom_type_symbol
_atom_type_description
_atom_type_scat_dispersion_real
_atom_type_scat_dispersion_imag
_atom_type_scat_source
C C 0.0033 0.0016 ' International Tables Vol C Tables 4.2.6.8 and 6.1.1.4'
H H 0.0000 0.0000 ' International Tables Vol C Tables 4.2.6.8 and 6.1.1.4'
N N 0.0061 0.0033 ' International Tables Vol C Tables 4.2.6.8 and 6.1.1.4'
O O 0.0106 0.0060 ' International Tables Vol C Tables 4.2.6.8 and 6.1.1.4'
S S 0.1246 0.1234 ' International Tables Vol C Tables 4.2.6.8 and 6.1.1.4'

loop_
_geom_angle_atom_site_label_1
_geom_angle_atom_site_label_2
_geom_angle_atom_site_label_3
_geom_angle
_geom_angle_publ_flag
O1 S1 O2 112.79(9) yes
O1 S1 O3 113.29(9) yes
O1 S1 C5 106.25(9) yes
O2 S1 O3 110.72(9) yes
O2 S1 C5 106.19(9) yes
O3 S1 C5 107.07(9) yes
C9 N1 C10 115.81(15) yes
C8 N3 C9 115.88(15) yes
C8 N5 C10 119.43(15) yes
C9 N2 H1N2 120.00 no
C9 N2 H2N2 120.00 no
H2N2 N2 H1N2 120.00 no
C8 N4 H1N4 120.00 no
H2N4 N4 H1N4 120.00 no
C8 N4 H2N4 120.00 no
C10 N5 H1N5 120.00 no
C8 N5 H1N5 120.00 no
N3 C8 N4 121.04(16) yes
N4 C8 N5 117.84(16) yes
N3 C8 N5 121.13(16) yes
N1 C9 N2 115.97(16) yes
N1 C9 N3 125.41(16) yes
N2 C9 N3 118.62(15) yes
N1 C10 N5 122.18(15) yes
N5 C10 C11 118.46(16) yes
N1 C10 C11 119.35(16) yes
C12 C11 C16 118.8(2) no
C10 C11 C12 118.80(19) no
C10 C11 C16 122.43(19) no
C11 C12 C13 120.2(2) no
C12 C13 C14 121.2(3) no
C13 C14 C15 119.1(3) no
C14 C15 C16 120.6(2) no
C11 C16 C15 120.2(2) no
C11 C12 H12 120.00 no
C13 C12 H12 120.00 no
C12 C13 H13 119.00 no
C14 C13 H13 119.00 no
C15 C14 H14 120.00 no
C13 C14 H14 120.00 no
C14 C15 H15 120.00 no
C16 C15 H15 120.00 no
C15 C16 H16 120.00 no
C11 C16 H16 120.00 no
C1 C2 C3 121.9(3) no
C1 C2 C6 120.1(3) no
C3 C2 C6 117.9(2) no
C2 C3 C4 121.7(2) no
C3 C4 C5 119.42(19) no
S1 C5 C4 120.19(15) yes
S1 C5 C7 120.05(15) yes
C4 C5 C7 119.71(18) no
C2 C6 C7 121.5(2) no
C5 C7 C6 119.7(2) no
C2 C1 H1A 110.00 no
C2 C1 H1B 109.00 no
C2 C1 H1C 109.00 no
H1A C1 H1B 109.00 no
H1A C1 H1C 109.00 no
H1B C1 H1C 109.00 no
C2 C3 H3 119.00 no
C4 C3 H3 119.00 no
C3 C4 H4 120.00 no
C5 C4 H4 120.00 no
C2 C6 H6 119.00 no
C7 C6 H6 119.00 no
C5 C7 H7 120.00 no
C6 C7 H7 120.00 no

loop_
_geom_bond_atom_site_label_1
_geom_bond_atom_site_label_2
_geom_bond_distance
_geom_bond_publ_flag
S1 O1 1.4437(15) yes
S1 O2 1.4560(15) yes
S1 O3 1.4588(16) yes
S1 C5 1.7651(19) yes
N1 C10 1.299(2) yes
N1 C9 1.371(2) yes
N2 C9 1.313(2) yes
N3 C8 1.324(2) yes
N3 C9 1.345(2) yes
N4 C8 1.312(2) yes
N5 C10 1.355(2) yes
N5 C8 1.366(2) yes
N2 H2N2 0.8600 no
N2 H1N2 0.8600 no
N4 H2N4 0.8600 no
N4 H1N4 0.8600 no
N5 H1N5 0.8600 no
C10 C11 1.478(3) no
C11 C12 1.367(4) no
C11 C16 1.372(3) no
C12 C13 1.380(5) no
C13 C14 1.352(5) no
C14 C15 1.359(4) no
C15 C16 1.386(4) no
C12 H12 0.9300 no
C13 H13 0.9300 no
C14 H14 0.9300 no
C15 H15 0.9300 no
C16 H16 0.9300 no
C1 C2 1.504(4) no
C2 C3 1.379(3) no
C2 C6 1.378(4) no
C3 C4 1.389(3) no
C4 C5 1.376(3) no
C5 C7 1.386(3) no
C6 C7 1.382(3) no
C1 H1A 0.9600 no
C1 H1B 0.9600 no
C1 H1C 0.9600 no
C3 H3 0.9300 no
C4 H4 0.9300 no
C6 H6 0.9300 no
C7 H7 0.9300 no

loop_
_geom_hbond_atom_site_label_D
_geom_hbond_atom_site_label_H
_geom_hbond_atom_site_label_A
_geom_hbond_site_symmetry_A
_geom_hbond_distance_DH
_geom_hbond_distance_HA
_geom_hbond_distance_DA
_geom_hbond_angle_DHA
_geom_hbond_publ_flag
N4 H2N4 O3 3_677 0.86 2.10 2.877(2) 150 yes
N4 H1N4 O3 . 0.86 2.13 2.950(2) 160 yes
N2 H2N2 N3 3_777 0.86 2.25 3.089(2) 164 yes
N2 H1N2 O1 1_655 0.86 2.05 2.895(2) 169 yes
N5 H1N5 O2 . 0.86 1.95 2.789(2) 165 yes
C16 H16 O2 . 0.93 2.40 3.210(3) 146 yes
S1 O1 Cg1 3_676 . 2.9313(16) 4.1695(8) 142.43(9) yes
Cg3 Cg3 . 4_565 . . 3.9192(13) . yes

loop_
_geom_torsion_atom_site_label_1
_geom_torsion_atom_site_label_2
_geom_torsion_atom_site_label_3
_geom_torsion_atom_site_label_4
_geom_torsion
_geom_torsion_publ_flag
O1 S1 C5 C4 2.32(18) no
O2 S1 C5 C4 -118.00(16) no
O3 S1 C5 C4 123.67(16) no
O1 S1 C5 C7 179.78(16) no
O2 S1 C5 C7 59.47(17) no
O3 S1 C5 C7 -58.87(18) no
C10 N1 C9 N3 2.6(3) no
C10 N1 C9 N2 -177.59(17) no
C9 N1 C10 N5 -1.3(2) no
C9 N1 C10 C11 179.67(16) no
C8 N3 C9 N2 176.08(17) no
C8 N3 C9 N1 -4.1(3) no
C9 N3 C8 N5 4.3(3) no
C9 N3 C8 N4 -176.10(17) no
C10 N5 C8 N4 177.08(16) no
C8 N5 C10 C11 -179.23(16) no
C10 N5 C8 N3 -3.3(3) no
C8 N5 C10 N1 1.7(3) no
N5 C10 C11 C16 24.2(3) no
N1 C10 C11 C12 23.6(3) no
N1 C10 C11 C16 -156.7(2) no
N5 C10 C11 C12 -155.5(2) no
C16 C11 C12 C13 -0.1(4) no
C10 C11 C16 C15 180.0(2) no
C10 C11 C12 C13 179.6(3) no
C12 C11 C16 C15 -0.3(4) no
C11 C12 C13 C14 0.6(6) no
C12 C13 C14 C15 -0.5(6) no
C13 C14 C15 C16 0.0(5) no
C14 C15 C16 C11 0.4(4) no
C1 C2 C6 C7 175.7(2) no
C1 C2 C3 C4 -177.5(2) no
C6 C2 C3 C4 1.0(4) no
C3 C2 C6 C7 -2.9(4) no
C2 C3 C4 C5 1.7(3) no
C3 C4 C5 C7 -2.5(3) no
C3 C4 C5 S1 174.99(16) no
S1 C5 C7 C6 -176.79(17) no
C4 C5 C7 C6 0.7(3) no
C2 C6 C7 C5 2.1(4) no
